data_7005214
loop_
_publ_author_name
'Capap\'e, Alejandro'
'Crespo, Margarita'
'Granell, Jaume'
'Font-Bard\'ia, Merc\`e'
'Solans, Xavier'

_publ_section_title
;
 A comparative study of the structures and reactivity of
 cyclometallated platinum compounds of N-benzylidenebenzylamines and
 cycloplatination of a primary amine.
;
_journal_issue 20
_journal_name_full 'Dalton transactions (Cambridge, England : 2003)'
_journal_page_first 2030
_journal_page_last 2039
_journal_paper_doi 10.1039/b618128g
_journal_year 2007
_chemical_formula_moiety 'C23 H23 Cl2 N O Pt S'
_chemical_formula_sum 'C23 H23 Cl2 N O Pt S'
_chemical_formula_weight 627.47
_chemical_name_systematic
;
?
;
_space_group_IT_number 14
_symmetry_cell_setting monoclinic
_symmetry_space_group_name_Hall '-P 2yab'
_symmetry_space_group_name_H-M 'P 1 21/a 1'
_atom_sites_solution_hydrogens geom
_atom_sites_solution_primary direct
_atom_sites_solution_secondary difmap
_audit_creation_method SHELXL-97
_cell_angle_alpha 90.00
_cell_angle_beta 109.34(3)
_cell_angle_gamma 90.00
_cell_formula_units_Z 4
_cell_length_a 10.301(5)
_cell_length_b 22.018(9)
_cell_length_c 10.850(4)
_cell_measurement_reflns_used 6892
_cell_measurement_temperature 293(2)
_cell_measurement_theta_max 28.34
_cell_measurement_theta_min 3.49
_cell_volume 2322.0(18)
_computing_cell_refinement 'AUTOMAR (Klein & Bartels, 2000)'
_computing_data_collection 'MARXDS (Klein, 2000)'
_computing_data_reduction 'MARSCALE (Klein, 1998)'
_computing_molecular_graphics 'ORTEP-3 for Windows (Farrugia, 2003)'
_computing_publication_material 'PLATON (Spek, 2003)'
_computing_structure_refinement 'SHELXL-97 (Sheldrick, 1997)'
_computing_structure_solution 'SHELXS-97 (Sheldrick, 1997)'
_diffrn_ambient_temperature 293(2)
_diffrn_measured_fraction_theta_full 0.846
_diffrn_measured_fraction_theta_max 0.846
_diffrn_measurement_device_type 'mar345 with image plate detector'
_diffrn_measurement_method phi-scan
_diffrn_radiation_monochromator graphite
_diffrn_radiation_source 'fine-focus sealed tube'
_diffrn_radiation_type MoK\a
_diffrn_radiation_wavelength 0.71073
_diffrn_reflns_av_R_equivalents 0.0605
_diffrn_reflns_av_sigmaI/netI 0.0390
_diffrn_reflns_limit_h_max 13
_diffrn_reflns_limit_h_min -13
_diffrn_reflns_limit_k_max 29
_diffrn_reflns_limit_k_min -29
_diffrn_reflns_limit_l_max 15
_diffrn_reflns_limit_l_min -14
_diffrn_reflns_number 18892
_diffrn_reflns_theta_full 30.00
_diffrn_reflns_theta_max 30.00
_diffrn_reflns_theta_min 3.42
_exptl_absorpt_coefficient_mu 6.377
_exptl_absorpt_correction_T_max 0.53
_exptl_absorpt_correction_T_min 0.47
_exptl_absorpt_correction_type empirical
_exptl_absorpt_process_details SADABS
_exptl_crystal_colour colourless
_exptl_crystal_density_diffrn 1.795
_exptl_crystal_density_method 'not measured'
_exptl_crystal_description prism
_exptl_crystal_F_000 1216
_exptl_crystal_size_max 0.2
_exptl_crystal_size_mid 0.1
_exptl_crystal_size_min 0.1
_refine_diff_density_max 1.063
_refine_diff_density_min -1.281
_refine_diff_density_rms 0.132
_refine_ls_extinction_method none
_refine_ls_goodness_of_fit_ref 1.191
_refine_ls_hydrogen_treatment constr
_refine_ls_matrix_type full
_refine_ls_number_parameters 262
_refine_ls_number_reflns 5735
_refine_ls_number_restraints 0
_refine_ls_restrained_S_all 1.191
_refine_ls_R_factor_all 0.0410
_refine_ls_R_factor_gt 0.0281
_refine_ls_shift/su_max 0.001
_refine_ls_shift/su_mean 0.000
_refine_ls_structure_factor_coef Fsqd
_refine_ls_weighting_details 'calc w=1/[\s^2^(Fo^2^)+(0.0355P)^2^+0.0000P] where P=(Fo^2^+2Fc^2^)/3'
_refine_ls_weighting_scheme calc
_refine_ls_wR_factor_gt 0.0724
_refine_ls_wR_factor_ref 0.0921
_reflns_number_gt 4675
_reflns_number_total 5735
_reflns_threshold_expression >2sigma(I)
_cod_data_source_file b618128g.txt
_cod_data_source_block mcjm91a
_cod_original_cell_volume 2322.0(17)
_cod_original_sg_symbol_H-M P21/a
_cod_database_code 7005214

loop_
_symmetry_equiv_pos_as_xyz
'x, y, z'
'-x+1/2, y+1/2, -z'
'-x, -y, -z'
'x-1/2, -y-1/2, z'

loop_
_atom_site_label
_atom_site_type_symbol
_atom_site_fract_x
_atom_site_fract_y
_atom_site_fract_z
_atom_site_U_iso_or_equiv
_atom_site_adp_type
_atom_site_occupancy
_atom_site_symmetry_multiplicity
_atom_site_calc_flag
_atom_site_refinement_flags
_atom_site_disorder_assembly
_atom_site_disorder_group
Pt Pt 0.258227(16) 0.128225(7) 0.884717(18) 0.04369(7) Uani 1 1 d . . .
S S 0.17725(13) 0.21727(5) 0.91878(14) 0.0515(3) Uani 1 1 d . . .
Cl2 Cl 0.42560(16) 0.12347(6) 1.09940(15) 0.0614(3) Uani 1 1 d . . .
Cl1 Cl 0.16967(13) -0.10456(5) 0.95558(13) 0.0558(3) Uani 1 1 d . . .
O1 O 0.2420(4) 0.27222(17) 0.8921(4) 0.0646(10) Uani 1 1 d . . .
N N 0.3189(4) 0.04577(19) 0.8401(5) 0.0585(10) Uani 1 1 d . . .
C1 C 0.5368(6) 0.1228(2) 0.7145(7) 0.0643(14) Uani 1 1 d . . .
H1 H 0.5742 0.1426 0.7942 0.077 Uiso 1 1 calc R . .
C2 C 0.5550(7) 0.1498(3) 0.6097(6) 0.0693(14) Uani 1 1 d . . .
H2 H 0.6117 0.1836 0.6187 0.083 Uiso 1 1 calc R . .
C3 C 0.4906(7) 0.1269(3) 0.4971(7) 0.0715(16) Uani 1 1 d . . .
H3 H 0.5112 0.1410 0.4249 0.086 Uiso 1 1 calc R . .
C4 C 0.3974(8) 0.0844(3) 0.4799(7) 0.0818(18) Uani 1 1 d . . .
H4 H 0.3302 0.0782 0.3991 0.098 Uiso 1 1 calc R . .
C5 C 0.4040(7) 0.0456(3) 0.5987(8) 0.084(2) Uani 1 1 d . . .
H5 H 0.3645 0.0072 0.5902 0.101 Uiso 1 1 calc R . .
C6 C 0.4701(6) 0.0703(2) 0.7161(6) 0.0626(13) Uani 1 1 d . . .
C7 C 0.4592(5) 0.0411(2) 0.8339(6) 0.0607(13) Uani 1 1 d . . .
H7 H 0.5233 0.0602 0.9106 0.073 Uiso 1 1 calc R . .
H7A H 0.4844 -0.0014 0.8345 0.073 Uiso 1 1 calc R . .
C8 C 0.2399(5) -0.0002(2) 0.8106(6) 0.0572(12) Uani 1 1 d . . .
H8 H 0.2762 -0.0357 0.7890 0.069 Uiso 1 1 calc R . .
C9 C 0.0955(5) -0.0020(2) 0.8077(6) 0.0555(11) Uani 1 1 d . . .
C10 C 0.0527(5) -0.0497(2) 0.8768(6) 0.0588(12) Uani 1 1 d . . .
C11 C -0.0769(6) -0.0540(3) 0.8806(6) 0.0642(14) Uani 1 1 d . . .
H11 H -0.1015 -0.0854 0.9259 0.077 Uiso 1 1 calc R . .
C12 C -0.1689(6) -0.0119(3) 0.8173(6) 0.0631(13) Uani 1 1 d . . .
H12 H -0.2564 -0.0126 0.8243 0.076 Uiso 1 1 calc R . .
C13 C -0.1363(5) 0.0340(3) 0.7398(7) 0.0672(14) Uani 1 1 d . . .
H13 H -0.2050 0.0603 0.6914 0.081 Uiso 1 1 calc R . .
C14 C -0.0068(5) 0.0400(2) 0.7351(6) 0.0584(12) Uani 1 1 d . . .
C15 C 0.0303(6) 0.0843(2) 0.6541(6) 0.0585(12) Uani 1 1 d . . .
C16 C 0.1240(7) 0.1320(2) 0.6931(6) 0.0598(13) Uani 1 1 d . . .
C17 C 0.1543(6) 0.1703(3) 0.6101(7) 0.0671(15) Uani 1 1 d . . .
H17 H 0.2269 0.1976 0.6402 0.081 Uiso 1 1 calc R . .
C18 C 0.0758(7) 0.1685(3) 0.4790(7) 0.0708(15) Uani 1 1 d . . .
C19 C -0.0286(8) 0.1269(3) 0.4427(7) 0.0756(17) Uani 1 1 d . . .
H19 H -0.0868 0.1274 0.3563 0.091 Uiso 1 1 calc R . .
C20 C -0.0525(6) 0.0860(3) 0.5218(6) 0.0668(14) Uani 1 1 d . . .
H20 H -0.1241 0.0583 0.4900 0.080 Uiso 1 1 calc R . .
C21 C -0.0022(6) 0.2255(3) 0.8378(7) 0.0737(17) Uani 1 1 d . . .
H21A H -0.0210 0.2251 0.7450 0.111 Uiso 1 1 calc R . .
H21B H -0.0328 0.2633 0.8629 0.111 Uiso 1 1 calc R . .
H21C H -0.0501 0.1925 0.8616 0.111 Uiso 1 1 calc R . .
C22 C 0.1593(8) 0.2223(3) 1.0668(7) 0.0773(17) Uani 1 1 d . . .
H22A H 0.2483 0.2214 1.1330 0.116 Uiso 1 1 calc R . .
H22B H 0.1053 0.1887 1.0790 0.116 Uiso 1 1 calc R . .
H22C H 0.1138 0.2597 1.0729 0.116 Uiso 1 1 calc R . .
C23 C 0.1237(7) 0.2156(3) 0.3921(6) 0.0736(16) Uani 1 1 d . . .
H23A H 0.0581 0.2160 0.3052 0.110 Uiso 1 1 calc R . .
H23B H 0.2122 0.2038 0.3887 0.110 Uiso 1 1 calc R . .
H23C H 0.1297 0.2554 0.4296 0.110 Uiso 1 1 calc R . .

loop_
_atom_site_aniso_label
_atom_site_aniso_U_11
_atom_site_aniso_U_22
_atom_site_aniso_U_33
_atom_site_aniso_U_23
_atom_site_aniso_U_13
_atom_site_aniso_U_12
Pt 0.04427(10) 0.04013(10) 0.04818(12) 0.00029(7) 0.01732(7) -0.00017(6)
S 0.0528(6) 0.0474(6) 0.0574(8) 0.0005(5) 0.0225(5) 0.0003(4)
Cl2 0.0626(7) 0.0597(7) 0.0593(8) -0.0009(5) 0.0168(6) -0.0008(5)
Cl1 0.0583(6) 0.0517(6) 0.0568(8) 0.0007(5) 0.0183(5) -0.0015(5)
O1 0.065(2) 0.054(2) 0.078(3) 0.0023(18) 0.029(2) -0.0006(15)
N 0.058(2) 0.054(2) 0.065(3) -0.002(2) 0.022(2) 0.0004(17)
C1 0.064(3) 0.061(3) 0.062(4) 0.004(2) 0.013(3) -0.006(2)
C2 0.080(4) 0.068(3) 0.056(4) -0.005(3) 0.017(3) -0.006(3)
C3 0.081(4) 0.074(4) 0.064(4) 0.002(3) 0.030(3) -0.002(3)
C4 0.089(4) 0.090(5) 0.062(4) -0.004(3) 0.019(3) -0.009(4)
C5 0.080(4) 0.094(5) 0.084(5) -0.031(4) 0.035(4) -0.028(3)
C6 0.063(3) 0.057(3) 0.070(4) -0.010(2) 0.024(3) -0.002(2)
C7 0.059(3) 0.053(3) 0.071(4) -0.003(2) 0.023(2) 0.002(2)
C8 0.057(3) 0.053(3) 0.059(3) 0.002(2) 0.015(2) -0.0015(19)
C9 0.055(3) 0.052(2) 0.059(3) 0.000(2) 0.018(2) -0.0014(19)
C10 0.058(3) 0.058(3) 0.062(3) -0.004(2) 0.021(2) -0.005(2)
C11 0.066(3) 0.058(3) 0.070(4) -0.012(3) 0.025(3) -0.009(2)
C12 0.057(3) 0.062(3) 0.070(4) -0.007(3) 0.020(3) -0.008(2)
C13 0.054(3) 0.065(3) 0.079(4) -0.005(3) 0.018(3) 0.000(2)
C14 0.059(3) 0.058(3) 0.059(3) 0.003(2) 0.022(2) 0.002(2)
C15 0.063(3) 0.061(3) 0.051(3) 0.007(2) 0.020(2) 0.005(2)
C16 0.073(4) 0.055(3) 0.058(3) -0.003(2) 0.031(3) -0.001(2)
C17 0.071(3) 0.055(3) 0.081(4) 0.005(3) 0.032(3) 0.004(2)
C18 0.084(4) 0.066(3) 0.063(4) 0.003(3) 0.025(3) 0.000(3)
C19 0.088(4) 0.076(4) 0.058(4) 0.005(3) 0.017(3) 0.000(3)
C20 0.074(3) 0.066(3) 0.055(4) 0.002(3) 0.014(3) -0.004(3)
C21 0.060(3) 0.068(3) 0.093(5) 0.002(3) 0.026(3) 0.007(2)
C22 0.088(4) 0.072(4) 0.075(5) -0.004(3) 0.032(4) 0.001(3)
C23 0.091(4) 0.077(4) 0.055(4) 0.002(3) 0.028(3) 0.003(3)

loop_
_atom_type_symbol
_atom_type_description
_atom_type_scat_dispersion_real
_atom_type_scat_dispersion_imag
_atom_type_scat_source
C C 0.0033 0.0016 'International Tables Vol C Tables 4.2.6.8 and 6.1.1.4'
H H 0.0000 0.0000 'International Tables Vol C Tables 4.2.6.8 and 6.1.1.4'
Cl Cl 0.1484 0.1585 'International Tables Vol C Tables 4.2.6.8 and 6.1.1.4'
N N 0.0061 0.0033 'International Tables Vol C Tables 4.2.6.8 and 6.1.1.4'
O O 0.0106 0.0060 'International Tables Vol C Tables 4.2.6.8 and 6.1.1.4'
Pt Pt -1.7033 8.3905 'International Tables Vol C Tables 4.2.6.8 and 6.1.1.4'
S S 0.1246 0.1234 'International Tables Vol C Tables 4.2.6.8 and 6.1.1.4'

loop_
_geom_angle_atom_site_label_1
_geom_angle_atom_site_label_2
_geom_angle_atom_site_label_3
_geom_angle
_geom_angle_site_symmetry_1
_geom_angle_site_symmetry_3
_geom_angle_publ_flag
N Pt C16 87.3(2) . . ?
N Pt S 175.31(13) . . ?
C16 Pt S 88.21(15) . . ?
N Pt Cl2 90.78(14) . . ?
C16 Pt Cl2 176.06(16) . . ?
S Pt Cl2 93.79(5) . . ?
O1 S C22 109.7(3) . . ?
O1 S C21 106.7(3) . . ?
C22 S C21 92.3(4) . . ?
O1 S Pt 118.74(16) . . ?
C22 S Pt 112.7(2) . . ?
C21 S Pt 113.4(2) . . ?
C8 N C7 119.3(5) . . ?
C8 N Pt 123.3(4) . . ?
C7 N Pt 117.2(3) . . ?
C6 C1 C2 127.0(6) . . ?
C6 C1 H1 116.5 . . ?
C2 C1 H1 116.5 . . ?
C3 C2 C1 117.1(6) . . ?
C3 C2 H2 121.4 . . ?
C1 C2 H2 121.4 . . ?
C2 C3 C4 122.6(7) . . ?
C2 C3 H3 118.7 . . ?
C4 C3 H3 118.7 . . ?
C3 C4 C5 117.0(7) . . ?
C3 C4 H4 121.5 . . ?
C5 C4 H4 121.5 . . ?
C6 C5 C4 116.1(6) . . ?
C6 C5 H5 122.0 . . ?
C4 C5 H5 122.0 . . ?
C5 C6 C1 115.8(7) . . ?
C5 C6 C7 119.2(6) . . ?
C1 C6 C7 124.9(6) . . ?
C6 C7 N 111.6(5) . . ?
C6 C7 H7 109.3 . . ?
N C7 H7 109.3 . . ?
C6 C7 H7A 109.3 . . ?
N C7 H7A 109.3 . . ?
H7 C7 H7A 108.0 . . ?
N C8 C9 125.7(5) . . ?
N C8 H8 117.2 . . ?
C9 C8 H8 117.2 . . ?
C14 C9 C10 117.5(5) . . ?
C14 C9 C8 123.3(5) . . ?
C10 C9 C8 119.2(5) . . ?
C11 C10 C9 122.9(5) . . ?
C11 C10 Cl1 118.1(5) . . ?
C9 C10 Cl1 119.1(4) . . ?
C12 C11 C10 118.2(6) . . ?
C12 C11 H11 120.9 . . ?
C10 C11 H11 120.9 . . ?
C11 C12 C13 121.9(5) . . ?
C11 C12 H12 119.1 . . ?
C13 C12 H12 119.1 . . ?
C14 C13 C12 121.2(5) . . ?
C14 C13 H13 119.4 . . ?
C12 C13 H13 119.4 . . ?
C13 C14 C9 118.1(5) . . ?
C13 C14 C15 123.3(5) . . ?
C9 C14 C15 118.5(5) . . ?
C16 C15 C20 114.5(5) . . ?
C16 C15 C14 128.2(6) . . ?
C20 C15 C14 116.4(5) . . ?
C17 C16 C15 124.1(6) . . ?
C17 C16 Pt 118.0(5) . . ?
C15 C16 Pt 115.9(4) . . ?
C16 C17 C18 119.0(6) . . ?
C16 C17 H17 120.5 . . ?
C18 C17 H17 120.5 . . ?
C19 C18 C17 116.8(6) . . ?
C19 C18 C23 129.5(6) . . ?
C17 C18 C23 113.6(6) . . ?
C20 C19 C18 124.5(7) . . ?
C20 C19 H19 117.7 . . ?
C18 C19 H19 117.7 . . ?
C19 C20 C15 120.0(6) . . ?
C19 C20 H20 120.0 . . ?
C15 C20 H20 120.0 . . ?
S C21 H21A 109.5 . . ?
S C21 H21B 109.5 . . ?
H21A C21 H21B 109.5 . . ?
S C21 H21C 109.5 . . ?
H21A C21 H21C 109.5 . . ?
H21B C21 H21C 109.5 . . ?
S C22 H22A 109.5 . . ?
S C22 H22B 109.5 . . ?
H22A C22 H22B 109.5 . . ?
S C22 H22C 109.5 . . ?
H22A C22 H22C 109.5 . . ?
H22B C22 H22C 109.5 . . ?
C18 C23 H23A 109.5 . . ?
C18 C23 H23B 109.5 . . ?
H23A C23 H23B 109.5 . . ?
C18 C23 H23C 109.5 . . ?
H23A C23 H23C 109.5 . . ?
H23B C23 H23C 109.5 . . ?

loop_
_geom_bond_atom_site_label_1
_geom_bond_atom_site_label_2
_geom_bond_distance
_geom_bond_site_symmetry_2
_geom_bond_publ_flag
Pt N 2.030(4) . ?
Pt C16 2.082(7) . ?
Pt S 2.2092(14) . ?
Pt Cl2 2.3978(19) . ?
S O1 1.456(4) . ?
S C22 1.680(7) . ?
S C21 1.774(6) . ?
Cl1 C10 1.721(6) . ?
N C8 1.270(6) . ?
N C7 1.472(6) . ?
C1 C6 1.348(7) . ?
C1 C2 1.350(9) . ?
C1 H1 0.9300 . ?
C2 C3 1.285(9) . ?
C2 H2 0.9300 . ?
C3 C4 1.308(9) . ?
C3 H3 0.9300 . ?
C4 C5 1.529(11) . ?
C4 H4 0.9300 . ?
C5 C6 1.344(9) . ?
C5 H5 0.9300 . ?
C6 C7 1.468(8) . ?
C7 H7 0.9700 . ?
C7 H7A 0.9700 . ?
C8 C9 1.478(7) . ?
C8 H8 0.9300 . ?
C9 C14 1.427(7) . ?
C9 C10 1.442(7) . ?
C10 C11 1.353(8) . ?
C11 C12 1.342(8) . ?
C11 H11 0.9300 . ?
C12 C13 1.424(8) . ?
C12 H12 0.9300 . ?
C13 C14 1.358(7) . ?
C13 H13 0.9300 . ?
C14 C15 1.447(7) . ?
C15 C16 1.395(8) . ?
C15 C20 1.406(8) . ?
C16 C17 1.345(8) . ?
C17 C18 1.384(9) . ?
C17 H17 0.9300 . ?
C18 C19 1.368(9) . ?
C18 C23 1.587(9) . ?
C19 C20 1.323(9) . ?
C19 H19 0.9300 . ?
C20 H20 0.9300 . ?
C21 H21A 0.9600 . ?
C21 H21B 0.9600 . ?
C21 H21C 0.9600 . ?
C22 H22A 0.9600 . ?
C22 H22B 0.9600 . ?
C22 H22C 0.9600 . ?
C23 H23A 0.9600 . ?
C23 H23B 0.9600 . ?
C23 H23C 0.9600 . ?
